data_7150693
loop_
_publ_author_name
'Gabutti, Sandro'
'Schaffner, Silvia'
'Neuburger, Markus'
'Fischer, Matthias'
'Sch\"afer, Gabriel'
'Mayor, Marcel'

_publ_section_title
;
 Planar chiral asymmetric naphthalenediimide cyclophanes: synthesis,
 characterization and tunable FRET properties
;
_journal_issue 16
_journal_name_full 'Organic &amp; Biomolecular Chemistry'
_journal_page_first 3222
_journal_page_last 3229
_journal_paper_doi 10.1039/b905945h
_journal_volume 7
_journal_year 2009
_chemical_formula_moiety 'C60 H56 N4 O8 S2, C4 H8 O2'
_chemical_formula_sum 'C64 H64 N4 O10 S2'
_chemical_formula_weight 1113.37
_space_group_IT_number 61
_symmetry_cell_setting orthorhombic
_symmetry_space_group_name_Hall '-P 2ac 2ab'
_symmetry_space_group_name_H-M 'P b c a'
_atom_sites_solution_hydrogens geom
_atom_sites_solution_primary direct
_cell_angle_alpha 90
_cell_angle_beta 90
_cell_angle_gamma 90
_cell_formula_units_Z 8
_cell_length_a 15.4787(5)
_cell_length_b 23.2471(6)
_cell_length_c 31.7802(9)
_cell_measurement_reflns_used 9970
_cell_measurement_temperature 123
_cell_measurement_theta_max 26
_cell_measurement_theta_min 4
_cell_volume 11435.6(6)
_computing_cell_refinement 'DENZO/SCALEPACK (Otwinowski & Minor, 1997)'
_computing_data_collection 'COLLECT (Nonius, 1997-2001).'
_computing_data_reduction 'DENZO/SCALEPACK (Otwinowski & Minor, 1997)'
_computing_molecular_graphics 'CAMERON (Watkin et al., 1996)'
_computing_publication_material 'CRYSTALS (Betteridge et al., 2003)'
_computing_structure_refinement 'CRYSTALS (Betteridge et al., 2003)'
_computing_structure_solution 'SIR92 (Altomare et al., 1994)'
_diffrn_ambient_temperature 123
_diffrn_measured_fraction_theta_full 0.995
_diffrn_measured_fraction_theta_max 0.995
_diffrn_measurement_device 'Nonius KappaCCD'
_diffrn_measurement_device_type Area
_diffrn_measurement_method '\f & \w scans'
_diffrn_radiation_monochromator graphite
_diffrn_radiation_type 'Mo K\a'
_diffrn_radiation_wavelength 0.71073
_diffrn_reflns_av_R_equivalents 0.061
_diffrn_reflns_limit_h_max 19
_diffrn_reflns_limit_h_min -19
_diffrn_reflns_limit_k_max 29
_diffrn_reflns_limit_k_min -29
_diffrn_reflns_limit_l_max 39
_diffrn_reflns_limit_l_min -39
_diffrn_reflns_number 106563
_diffrn_reflns_theta_full 26.438
_diffrn_reflns_theta_max 26.438
_diffrn_reflns_theta_min 2.035
_diffrn_standards_number 0
_exptl_absorpt_coefficient_mu 0.157
_exptl_absorpt_correction_T_max 0.99
_exptl_absorpt_correction_T_min 0.98
_exptl_absorpt_correction_type multi-scan
_exptl_absorpt_process_details 'DENZO/SCALEPACK (Otwinowski & Minor, 1997)'
_exptl_crystal_colour red
_exptl_crystal_density_diffrn 1.293
_exptl_crystal_density_method 'not measured'
_exptl_crystal_description plate
_exptl_crystal_F_000 4704
_exptl_crystal_size_max 0.23
_exptl_crystal_size_mid 0.14
_exptl_crystal_size_min 0.05
_refine_diff_density_max 0.44
_refine_diff_density_min -0.40
_refine_ls_extinction_method None
_refine_ls_goodness_of_fit_ref 1.0525
_refine_ls_hydrogen_treatment noref
_refine_ls_matrix_type full
_refine_ls_number_parameters 901
_refine_ls_number_reflns 9267
_refine_ls_number_restraints 377
_refine_ls_R_factor_all 0.0943
_refine_ls_R_factor_gt 0.0749
_refine_ls_shift/su_max 0.000970
_refine_ls_structure_factor_coef F
_refine_ls_weighting_details
;
Method, part 1, Chebychev polynomial, (Watkin, 1994, Prince, 1982)
[weight] = 1.0/[A~0~*T~0~(x)+A~1~*T~1~(x) ... +A~n-1~]*T~n-1~(x)]
where A~i~ are the Chebychev coefficients listed below and x= Fcalc/Fmax
Method = Robust Weighting (Prince, 1982)
W = [weight] * [1-(deltaF/6*sigmaF)^2^]^2^
A~i~ are:
0.297 0.336 0.111
;
_refine_ls_weighting_scheme calc
_refine_ls_wR_factor_all 0.1278
_refine_ls_wR_factor_gt 0.0697
_refine_ls_wR_factor_ref 0.0661
_reflns_limit_h_max 19
_reflns_limit_h_min 0
_reflns_limit_k_max 29
_reflns_limit_k_min 0
_reflns_limit_l_max 39
_reflns_limit_l_min 0
_reflns_number_gt 9875
_reflns_number_total 11720
_reflns_threshold_expression I>2.0\s(I)
_oxford_diffrn_Wilson_B_factor 2.44
_oxford_diffrn_Wilson_scale 1219.61
_oxford_refine_ls_r_factor_ref 0.0697
_oxford_refine_ls_scale 0.03186(5)
_oxford_reflns_number_all 11685
_oxford_reflns_threshold_expression_ref I>3.0\s(I)
_cod_data_source_file b905945h.txt
_cod_data_source_block sg_cyclS2_last
_cod_depositor_comments
;
The following automatic conversions were performed:
'_symmetry_cell_setting' value 'Orthorhombic' changed to 'orthorhombic'
according to '/home/saulius/struct/CIF-dictionaries/cif_core.dic'
dictionary named 'cif_core.dic' version 2.4.1 from 2010-06-29.

Automatic conversion script
Id: cif_fix_enum 1527 2010-12-29 10:47:43Z saulius 
;
_cod_original_sg_symbol_H-M 'P b c a '
_cod_database_code 7150693

loop_
_symmetry_equiv_pos_as_xyz
x,y,z
-x,-y,-z
-x+1/2,y+1/2,z
x+1/2,-y+1/2,-z
x,-y+1/2,z+1/2
-x,y+1/2,-z+1/2
-x+1/2,-y,z+1/2
x+1/2,y,-z+1/2

loop_
_atom_site_label
_atom_site_type_symbol
_atom_site_fract_x
_atom_site_fract_y
_atom_site_fract_z
_atom_site_U_iso_or_equiv
_atom_site_occupancy
_atom_site_adp_type
_atom_site_refinement_flags_posn
_atom_site_refinement_flags_adp
_atom_site_refinement_flags_occupancy
_atom_site_disorder_assembly
_atom_site_disorder_group
_oxford_atom_site_special_shape
_atom_site_attached_hydrogens
S1 S 0.83052(5) 0.24931(3) 0.31628(2) 0.0346 0.9300 Uani . . . . . . .
S2 S 0.81423(5) 0.50478(3) 0.12174(2) 0.0330 0.9100 Uani . . . . . . .
S3 S 0.8354(7) 0.1956(4) 0.2420(3) 0.0396 0.0700 Uani . . . . . . .
S4 S 0.8115(6) 0.5589(3) 0.1974(3) 0.0461 0.0900 Uani . . . . . . .
O1 O 0.55225(15) 0.41616(10) 0.08230(6) 0.0551 1.0000 Uani . . . . . . .
O2 O 0.53993(15) 0.23293(9) 0.13088(7) 0.0560 1.0000 Uani . . . . . . .
O3 O 0.54510(14) 0.51799(9) 0.29035(6) 0.0522 1.0000 Uani . . . . . . .
O4 O 0.54138(13) 0.33464(10) 0.33927(6) 0.0521 1.0000 Uani . . . . . . .
O5 O 0.85841(12) 0.35508(7) 0.34969(5) 0.0340 1.0000 Uani . . . . . . .
O6 O 0.84073(14) 0.53059(7) 0.28814(6) 0.0421 1.0000 Uani . . . . . . .
O7 O 0.85116(14) 0.22434(7) 0.15042(6) 0.0427 1.0000 Uani . . . . . . .
O8 O 0.83888(15) 0.39920(8) 0.08852(5) 0.0459 1.0000 Uani . . . . . . .
N1 N 0.54464(14) 0.32463(11) 0.10671(7) 0.0399 1.0000 Uani . . . . . . .
N2 N 0.54419(14) 0.42632(11) 0.31498(6) 0.0386 1.0000 Uani . . . . . . .
N3 N 0.85305(12) 0.44263(8) 0.31841(6) 0.0269 1.0000 Uani . . . . . . .
N4 N 0.85046(13) 0.31245(8) 0.11977(6) 0.0269 1.0000 Uani . . . . . . .
C1 C 0.54036(18) 0.30168(14) 0.06351(9) 0.0473 1.0000 Uani . . . . . . .
C2 C 0.55269(17) 0.38357(13) 0.11185(8) 0.0386 1.0000 Uani . . . . . . .
C3 C 0.55969(16) 0.40478(12) 0.15635(8) 0.0341 1.0000 Uani . . . . . . .
C4 C 0.56494(18) 0.46258(12) 0.16401(8) 0.0396 1.0000 Uani . . . . . . .
C5 C 0.56400(18) 0.48288(12) 0.20567(9) 0.0406 1.0000 Uani . . . . . . .
C6 C 0.55858(16) 0.44534(12) 0.23892(8) 0.0345 1.0000 Uani . . . . . . .
C7 C 0.54928(17) 0.46698(13) 0.28281(9) 0.0392 1.0000 Uani . . . . . . .
C8 C 0.54694(17) 0.36699(13) 0.30957(9) 0.0395 1.0000 Uani . . . . . . .
C9 C 0.55395(15) 0.34604(12) 0.26551(8) 0.0349 1.0000 Uani . . . . . . .
C10 C 0.55312(19) 0.28820(13) 0.25756(9) 0.0441 1.0000 Uani . . . . . . .
C11 C 0.55283(19) 0.26768(12) 0.21551(9) 0.0440 1.0000 Uani . . . . . . .
C12 C 0.55365(16) 0.30572(12) 0.18265(8) 0.0368 1.0000 Uani . . . . . . .
C13 C 0.54557(17) 0.28383(12) 0.13856(9) 0.0407 1.0000 Uani . . . . . . .
C14 C 0.55830(15) 0.36508(11) 0.18987(8) 0.0321 1.0000 Uani . . . . . . .
C15 C 0.55799(15) 0.38546(11) 0.23187(8) 0.0310 1.0000 Uani . . . . . . .
C16 C 0.53385(18) 0.44921(15) 0.35808(9) 0.0476 1.0000 Uani . . . . . . .
C17 C 0.61536(17) 0.47506(12) 0.37567(7) 0.0343 1.0000 Uani . . . . . . .
C18 C 0.60927(18) 0.51134(12) 0.41039(8) 0.0395 1.0000 Uani . . . . . . .
C19 C 0.68260(19) 0.53403(12) 0.42934(8) 0.0387 1.0000 Uani . . . . . . .
C20 C 0.76182(17) 0.52070(11) 0.41171(7) 0.0329 1.0000 Uani . . . . . . .
C21 C 0.76927(16) 0.48482(10) 0.37701(7) 0.0282 1.0000 Uani . . . . . . .
C22 C 0.69545(16) 0.46167(10) 0.35959(7) 0.0290 1.0000 Uani . . . . . . .
C23 C 0.85728(16) 0.47022(11) 0.35993(7) 0.0315 1.0000 Uani . . . . . . .
C24 C 0.85000(14) 0.38222(10) 0.31720(7) 0.0264 1.0000 Uani . . . . . . .
C25 C 0.83942(14) 0.35427(10) 0.27613(7) 0.0237 1.0000 Uani . . . . . . .
C26 C 0.83482(16) 0.29410(10) 0.27225(7) 0.0276 1.0000 Uani . . . . . . .
C27 C 0.83588(16) 0.27092(10) 0.23121(8) 0.0294 1.0000 Uani . . . . . . .
C28 C 0.83755(14) 0.30470(9) 0.19589(7) 0.0251 1.0000 Uani . . . . . . .
C29 C 0.84667(16) 0.27620(10) 0.15429(8) 0.0293 1.0000 Uani . . . . . . .
C30 C 0.83923(16) 0.37215(10) 0.12121(7) 0.0302 1.0000 Uani . . . . . . .
C31 C 0.83060(14) 0.40003(10) 0.16245(7) 0.0248 1.0000 Uani . . . . . . .
C32 C 0.82315(15) 0.46014(10) 0.16606(7) 0.0272 1.0000 Uani . . . . . . .
C33 C 0.82599(16) 0.48383(9) 0.20715(8) 0.0280 1.0000 Uani . . . . . . .
C34 C 0.83394(15) 0.45010(9) 0.24245(7) 0.0249 1.0000 Uani . . . . . . .
C35 C 0.84174(16) 0.47865(10) 0.28390(8) 0.0295 1.0000 Uani . . . . . . .
C36 C 0.83545(14) 0.38942(9) 0.23949(7) 0.0221 1.0000 Uani . . . . . . .
C37 C 0.83386(14) 0.36502(9) 0.19903(7) 0.0224 1.0000 Uani . . . . . . .
C38 C 0.86323(16) 0.28580(10) 0.07826(7) 0.0295 1.0000 Uani . . . . . . .
C39 C 0.78026(15) 0.26945(10) 0.05667(7) 0.0263 1.0000 Uani . . . . . . .
C40 C 0.78197(16) 0.23335(10) 0.02184(7) 0.0290 1.0000 Uani . . . . . . .
C41 C 0.70713(17) 0.21898(11) 0.00012(8) 0.0337 1.0000 Uani . . . . . . .
C42 C 0.62947(17) 0.24206(12) 0.01431(8) 0.0364 1.0000 Uani . . . . . . .
C43 C 0.62615(16) 0.27784(12) 0.04925(8) 0.0349 1.0000 Uani . . . . . . .
C44 C 0.70196(16) 0.29151(11) 0.06999(8) 0.0333 1.0000 Uani . . . . . . .
C45 C 0.8058(2) 0.17446(11) 0.29899(9) 0.0457 1.0000 Uani D U . . . . .
C46 C 0.7959(3) 0.14587(15) 0.34229(11) 0.0674 0.9300 Uani D U . . . . .
C47 C 0.8801(3) 0.14499(14) 0.27662(11) 0.0612 0.9300 Uani D U . . . . .
C48 C 0.7208(2) 0.17106(14) 0.27522(11) 0.0539 0.9300 Uani D U . . . . .
C49 C 0.8079(2) 0.58162(11) 0.13857(9) 0.0477 1.0000 Uani D U . . . . .
C50 C 0.8021(4) 0.60979(14) 0.09484(11) 0.0736 0.9100 Uani D U . . . . .
C51 C 0.7255(3) 0.59362(15) 0.16299(11) 0.0640 0.9100 Uani D U . . . . .
C52 C 0.8898(3) 0.60305(15) 0.15985(11) 0.0617 0.9100 Uani D U . . . . .
C53 C 0.6751(2) 0.57059(15) 0.46921(10) 0.0622 1.0000 Uani D U . . . . .
C54 C 0.70870(19) 0.18047(13) -0.03919(8) 0.0459 1.0000 Uani D U . . . . .
C55 C 0.7393(6) 0.5420(5) 0.5030(2) 0.0713 0.4000 Uani D U . . . . .
C56 C 0.5927(6) 0.5837(6) 0.4845(3) 0.0768 0.4000 Uani D U . . . . .
C57 C 0.7332(7) 0.6255(4) 0.4612(3) 0.0773 0.4000 Uani D U . . . . .
C58 C 0.7965(5) 0.1547(4) -0.0483(2) 0.0700 0.6000 Uani D U . . . . .
C59 C 0.6460(5) 0.1292(3) -0.0310(2) 0.0747 0.6000 Uani D U . . . . .
C60 C 0.6784(5) 0.2129(3) -0.07697(16) 0.0654 0.6000 Uani D U . . . . .
C61 C 0.7516(4) 0.5948(3) 0.4861(2) 0.0683 0.6000 Uani D U . . . . .
C62 C 0.6100(5) 0.6224(3) 0.4596(2) 0.0818 0.6000 Uani D U . . . . .
C63 C 0.6208(5) 0.5361(4) 0.50173(19) 0.0851 0.6000 Uani D U . . . . .
C64 C 0.7717(8) 0.1323(5) -0.0340(3) 0.0714 0.4000 Uani D U . . . . .
C65 C 0.6195(6) 0.1597(6) -0.0530(3) 0.0811 0.4000 Uani D U . . . . .
C66 C 0.7429(9) 0.2205(4) -0.0749(3) 0.0787 0.4000 Uani D U . . . . .
C67 C 0.780(3) 0.1173(8) 0.2904(13) 0.0500 0.0700 Uani D U . . . . .
C68 C 0.8855(18) 0.1756(16) 0.3273(12) 0.0493 0.0700 Uani D U . . . . .
C69 C 0.7227(16) 0.2046(14) 0.3122(13) 0.0479 0.0700 Uani D U . . . . .
C70 C 0.801(3) 0.6451(6) 0.1518(11) 0.0576 0.0900 Uani D U . . . . .
C71 C 0.8941(14) 0.5765(12) 0.1160(11) 0.0552 0.0900 Uani D U . . . . .
C72 C 0.7221(14) 0.5639(15) 0.1190(11) 0.0580 0.0900 Uani D U . . . . .
O81 O 0.4798(9) 0.1597(5) 0.4594(3) 0.1018 0.5000 Uani D U . . . . .
O82 O 0.5016(7) 0.0992(5) 0.4046(3) 0.0919 0.5000 Uani D U . . . . .
C81 C 0.4865(6) 0.1118(4) 0.4455(3) 0.0820 0.5000 Uani D U . . . . .
C82 C 0.4706(11) 0.0585(6) 0.4717(4) 0.1092 0.5000 Uani D U . . . . .
C83 C 0.5233(12) 0.1499(6) 0.3808(5) 0.0818 0.5000 Uani D U . . . . .
C84 C 0.5224(6) 0.1335(4) 0.3354(3) 0.0743 0.5000 Uani D U . . . . .
O91 O 0.5033(7) 0.1687(4) 0.4398(4) 0.0954 0.5000 Uani D U . . . . .
O92 O 0.5181(5) 0.0807(4) 0.4128(3) 0.0779 0.5000 Uani D U . . . . .
C91 C 0.5155(6) 0.1388(4) 0.4102(4) 0.0799 0.5000 Uani D U . . . . .
C92 C 0.5360(14) 0.1546(7) 0.3664(5) 0.0928 0.5000 Uani D U . . . . .
C93 C 0.4980(7) 0.0568(5) 0.4536(3) 0.0883 0.5000 Uani D U . . . . .
C94 C 0.4028(7) 0.0535(5) 0.4593(3) 0.0920 0.5000 Uani D U . . . . .
H11 H 0.5222 0.3307 0.0447 0.0612 1.0000 Uiso . . . . . . .
H12 H 0.4990 0.2708 0.0630 0.0612 1.0000 Uiso . . . . . . .
H41 H 0.5690 0.4888 0.1412 0.0497 1.0000 Uiso . . . . . . .
H51 H 0.5668 0.5230 0.2110 0.0498 1.0000 Uiso . . . . . . .
H101 H 0.5525 0.2615 0.2803 0.0540 1.0000 Uiso . . . . . . .
H111 H 0.5516 0.2276 0.2099 0.0533 1.0000 Uiso . . . . . . .
H161 H 0.4905 0.4785 0.3573 0.0607 1.0000 Uiso . . . . . . .
H162 H 0.5154 0.4191 0.3760 0.0607 1.0000 Uiso . . . . . . .
H181 H 0.5537 0.5209 0.4212 0.0486 1.0000 Uiso . . . . . . .
H201 H 0.8129 0.5368 0.4237 0.0414 1.0000 Uiso . . . . . . .
H221 H 0.6993 0.4364 0.3363 0.0351 1.0000 Uiso . . . . . . .
H231 H 0.8903 0.5046 0.3578 0.0399 1.0000 Uiso . . . . . . .
H232 H 0.8849 0.4446 0.3790 0.0399 1.0000 Uiso . . . . . . .
H261 H 0.8313 0.2700 0.2963 0.0336 0.0700 Uiso . . . . . . .
H271 H 0.8359 0.2304 0.2280 0.0362 0.9300 Uiso . . . . . . .
H321 H 0.8164 0.4838 0.1421 0.0330 0.0900 Uiso . . . . . . .
H331 H 0.8230 0.5242 0.2105 0.0338 0.9100 Uiso . . . . . . .
H381 H 0.8933 0.3121 0.0606 0.0371 1.0000 Uiso . . . . . . .
H382 H 0.8970 0.2520 0.0817 0.0371 1.0000 Uiso . . . . . . .
H401 H 0.8358 0.2182 0.0126 0.0368 1.0000 Uiso . . . . . . .
H421 H 0.5773 0.2332 -0.0003 0.0443 1.0000 Uiso . . . . . . .
H441 H 0.7004 0.3167 0.0935 0.0408 1.0000 Uiso . . . . . . .
H461 H 0.7828 0.1062 0.3387 0.0809 0.9300 Uiso . . . . . . .
H462 H 0.8483 0.1496 0.3576 0.0809 0.9300 Uiso . . . . . . .
H463 H 0.7505 0.1640 0.3574 0.0809 0.9300 Uiso . . . . . . .
H471 H 0.8632 0.1072 0.2687 0.0734 0.9300 Uiso . . . . . . .
H472 H 0.9285 0.1430 0.2949 0.0734 0.9300 Uiso . . . . . . .
H473 H 0.8951 0.1663 0.2522 0.0734 0.9300 Uiso . . . . . . .
H481 H 0.7104 0.1324 0.2669 0.0648 0.9300 Uiso . . . . . . .
H482 H 0.6751 0.1838 0.2929 0.0648 0.9300 Uiso . . . . . . .
H483 H 0.7235 0.1948 0.2510 0.0648 0.9300 Uiso . . . . . . .
H501 H 0.7984 0.6504 0.0979 0.0884 0.9100 Uiso . . . . . . .
H502 H 0.8522 0.6004 0.0790 0.0884 0.9100 Uiso . . . . . . .
H503 H 0.7522 0.5960 0.0806 0.0884 0.9100 Uiso . . . . . . .
H511 H 0.7242 0.6329 0.1711 0.0768 0.9100 Uiso . . . . . . .
H512 H 0.7239 0.5700 0.1874 0.0768 0.9100 Uiso . . . . . . .
H513 H 0.6769 0.5854 0.1458 0.0768 0.9100 Uiso . . . . . . .
H521 H 0.8826 0.6422 0.1676 0.0741 0.9100 Uiso . . . . . . .
H522 H 0.9370 0.5997 0.1409 0.0741 0.9100 Uiso . . . . . . .
H523 H 0.9008 0.5807 0.1843 0.0741 0.9100 Uiso . . . . . . .
H551 H 0.7371 0.5632 0.5285 0.0855 0.4000 Uiso . . . . . . .
H552 H 0.7966 0.5424 0.4923 0.0855 0.4000 Uiso . . . . . . .
H553 H 0.7221 0.5034 0.5081 0.0855 0.4000 Uiso . . . . . . .
H561 H 0.5977 0.6064 0.5092 0.0923 0.4000 Uiso . . . . . . .
H562 H 0.5614 0.6044 0.4638 0.0923 0.4000 Uiso . . . . . . .
H563 H 0.5630 0.5490 0.4910 0.0923 0.4000 Uiso . . . . . . .
H571 H 0.7310 0.6499 0.4851 0.0927 0.4000 Uiso . . . . . . .
H572 H 0.7912 0.6138 0.4564 0.0927 0.4000 Uiso . . . . . . .
H573 H 0.7122 0.6456 0.4373 0.0927 0.4000 Uiso . . . . . . .
H581 H 0.7932 0.1315 -0.0728 0.0839 0.6000 Uiso . . . . . . .
H582 H 0.8372 0.1847 -0.0526 0.0839 0.6000 Uiso . . . . . . .
H583 H 0.8142 0.1318 -0.0251 0.0839 0.6000 Uiso . . . . . . .
H591 H 0.6456 0.1045 -0.0548 0.0897 0.6000 Uiso . . . . . . .
H592 H 0.6649 0.1083 -0.0070 0.0897 0.6000 Uiso . . . . . . .
H593 H 0.5894 0.1435 -0.0262 0.0897 0.6000 Uiso . . . . . . .
H601 H 0.6799 0.1883 -0.1009 0.0784 0.6000 Uiso . . . . . . .
H602 H 0.7152 0.2450 -0.0816 0.0784 0.6000 Uiso . . . . . . .
H603 H 0.6210 0.2259 -0.0725 0.0784 0.6000 Uiso . . . . . . .
H611 H 0.7379 0.6163 0.5106 0.0819 0.6000 Uiso . . . . . . .
H612 H 0.7773 0.6195 0.4658 0.0819 0.6000 Uiso . . . . . . .
H613 H 0.7909 0.5650 0.4931 0.0819 0.6000 Uiso . . . . . . .
H621 H 0.6043 0.6457 0.4840 0.0981 0.6000 Uiso . . . . . . .
H622 H 0.6319 0.6449 0.4371 0.0981 0.6000 Uiso . . . . . . .
H623 H 0.5551 0.6072 0.4521 0.0981 0.6000 Uiso . . . . . . .
H631 H 0.6152 0.5579 0.5269 0.1021 0.6000 Uiso . . . . . . .
H632 H 0.6489 0.5007 0.5078 0.1021 0.6000 Uiso . . . . . . .
H633 H 0.5651 0.5286 0.4904 0.1021 0.6000 Uiso . . . . . . .
H641 H 0.7716 0.1091 -0.0586 0.0856 0.4000 Uiso . . . . . . .
H642 H 0.8279 0.1475 -0.0297 0.0856 0.4000 Uiso . . . . . . .
H643 H 0.7557 0.1095 -0.0104 0.0856 0.4000 Uiso . . . . . . .
H651 H 0.6250 0.1362 -0.0773 0.0973 0.4000 Uiso . . . . . . .
H652 H 0.5841 0.1919 -0.0593 0.0973 0.4000 Uiso . . . . . . .
H653 H 0.5939 0.1380 -0.0309 0.0973 0.4000 Uiso . . . . . . .
H661 H 0.7458 0.1996 -0.1005 0.0943 0.4000 Uiso . . . . . . .
H662 H 0.7989 0.2341 -0.0677 0.0943 0.4000 Uiso . . . . . . .
H663 H 0.7049 0.2523 -0.0781 0.0943 0.4000 Uiso . . . . . . .
H671 H 0.7628 0.0992 0.3158 0.0600 0.0700 Uiso . . . . . . .
H672 H 0.8276 0.0968 0.2786 0.0600 0.0700 Uiso . . . . . . .
H673 H 0.7335 0.1175 0.2711 0.0600 0.0700 Uiso . . . . . . .
H681 H 0.8694 0.1651 0.3551 0.0590 0.0700 Uiso . . . . . . .
H682 H 0.9092 0.2133 0.3275 0.0590 0.0700 Uiso . . . . . . .
H683 H 0.9272 0.1493 0.3169 0.0590 0.0700 Uiso . . . . . . .
H691 H 0.7085 0.1940 0.3402 0.0575 0.0700 Uiso . . . . . . .
H692 H 0.7305 0.2451 0.3107 0.0575 0.0700 Uiso . . . . . . .
H693 H 0.6771 0.1935 0.2938 0.0575 0.0700 Uiso . . . . . . .
H701 H 0.7985 0.6687 0.1275 0.0693 0.0900 Uiso . . . . . . .
H702 H 0.8510 0.6552 0.1679 0.0693 0.0900 Uiso . . . . . . .
H703 H 0.7510 0.6506 0.1683 0.0693 0.0900 Uiso . . . . . . .
H711 H 0.8877 0.5883 0.0876 0.0664 0.0900 Uiso . . . . . . .
H712 H 0.9355 0.6004 0.1296 0.0664 0.0900 Uiso . . . . . . .
H713 H 0.9132 0.5377 0.1170 0.0664 0.0900 Uiso . . . . . . .
H721 H 0.7211 0.5751 0.0902 0.0695 0.0900 Uiso . . . . . . .
H722 H 0.6761 0.5819 0.1336 0.0695 0.0900 Uiso . . . . . . .
H723 H 0.7159 0.5232 0.1208 0.0695 0.0900 Uiso . . . . . . .
H821 H 0.4794 0.0253 0.4548 0.1307 0.5000 Uiso . . . . . . .
H822 H 0.5097 0.0579 0.4947 0.1307 0.5000 Uiso . . . . . . .
H823 H 0.4130 0.0589 0.4819 0.1307 0.5000 Uiso . . . . . . .
H831 H 0.5791 0.1632 0.3885 0.0981 0.5000 Uiso . . . . . . .
H832 H 0.4819 0.1793 0.3859 0.0981 0.5000 Uiso . . . . . . .
H841 H 0.5365 0.1661 0.3187 0.0894 0.5000 Uiso . . . . . . .
H842 H 0.5636 0.1039 0.3306 0.0894 0.5000 Uiso . . . . . . .
H843 H 0.4665 0.1200 0.3279 0.0894 0.5000 Uiso . . . . . . .
H921 H 0.5422 0.1207 0.3500 0.1113 0.5000 Uiso . . . . . . .
H922 H 0.5886 0.1758 0.3659 0.1113 0.5000 Uiso . . . . . . .
H923 H 0.4908 0.1776 0.3553 0.1113 0.5000 Uiso . . . . . . .
H931 H 0.5221 0.0806 0.4749 0.1062 0.5000 Uiso . . . . . . .
H932 H 0.5220 0.0192 0.4556 0.1062 0.5000 Uiso . . . . . . .
H941 H 0.3902 0.0377 0.4862 0.1106 0.5000 Uiso . . . . . . .
H942 H 0.3788 0.0910 0.4573 0.1106 0.5000 Uiso . . . . . . .
H943 H 0.3787 0.0297 0.4380 0.1106 0.5000 Uiso . . . . . . .

loop_
_atom_site_aniso_label
_atom_site_aniso_U_11
_atom_site_aniso_U_22
_atom_site_aniso_U_33
_atom_site_aniso_U_23
_atom_site_aniso_U_13
_atom_site_aniso_U_12
S1 0.0505(4) 0.0265(3) 0.0267(3) 0.0071(3) 0.0010(3) -0.0002(3)
S2 0.0497(4) 0.0239(3) 0.0255(3) 0.0055(3) -0.0069(3) 0.0013(3)
S3 0.054(6) 0.027(4) 0.038(5) -0.001(4) -0.006(4) -0.001(4)
S4 0.069(6) 0.027(3) 0.042(4) 0.003(3) 0.005(4) 0.008(4)
O1 0.0654(15) 0.0668(14) 0.0330(10) 0.0000(10) 0.0033(10) 0.0141(12)
O2 0.0587(14) 0.0473(12) 0.0620(14) -0.0177(11) 0.0036(11) 0.0117(10)
O3 0.0534(13) 0.0552(13) 0.0482(12) -0.0178(10) 0.0054(10) -0.0140(10)
O4 0.0447(12) 0.0756(15) 0.0361(11) 0.0092(11) -0.0052(9) 0.0014(11)
O5 0.0406(10) 0.0373(9) 0.0239(8) 0.0047(7) -0.0013(7) 0.0018(8)
O6 0.0689(14) 0.0237(9) 0.0336(10) -0.0032(8) -0.0012(9) -0.0035(9)
O7 0.0669(13) 0.0239(9) 0.0374(10) -0.0027(8) 0.0080(9) -0.0027(9)
O8 0.0804(15) 0.0342(10) 0.0233(9) 0.0028(8) -0.0077(9) -0.0033(10)
N1 0.0288(11) 0.0555(14) 0.0355(12) -0.0127(11) -0.0006(9) 0.0120(10)
N2 0.0261(11) 0.0629(15) 0.0266(11) -0.0080(11) 0.0002(9) -0.0071(10)
N3 0.0269(10) 0.0309(10) 0.0231(9) -0.0027(8) -0.0031(8) -0.0028(8)
N4 0.0284(10) 0.0289(10) 0.0235(9) -0.0013(8) -0.0010(8) -0.0022(8)
C1 0.0369(15) 0.0659(19) 0.0389(15) -0.0190(14) -0.0080(12) 0.0151(14)
C2 0.0283(14) 0.0509(16) 0.0366(14) -0.0027(13) 0.0054(11) 0.0108(12)
C3 0.0233(12) 0.0479(15) 0.0313(13) -0.0029(12) 0.0014(10) 0.0033(11)
C4 0.0347(14) 0.0479(16) 0.0362(14) 0.0001(13) 0.0056(11) -0.0024(12)
C5 0.0397(15) 0.0402(15) 0.0420(15) -0.0047(12) 0.0052(12) -0.0075(12)
C6 0.0215(12) 0.0480(15) 0.0340(13) -0.0074(12) 0.0004(10) -0.0047(11)
C7 0.0282(14) 0.0488(17) 0.0407(15) -0.0139(13) 0.0001(11) -0.0110(12)
C8 0.0256(13) 0.0555(17) 0.0373(14) -0.0001(14) -0.0059(11) -0.0006(12)
C9 0.0189(12) 0.0508(16) 0.0350(13) -0.0026(12) -0.0031(10) 0.0033(11)
C10 0.0380(16) 0.0491(16) 0.0452(16) 0.0060(14) -0.0005(13) 0.0127(13)
C11 0.0410(16) 0.0405(15) 0.0504(17) -0.0045(13) 0.0022(13) 0.0142(12)
C12 0.0264(13) 0.0440(15) 0.0401(14) -0.0046(12) 0.0003(11) 0.0097(11)
C13 0.0297(14) 0.0429(16) 0.0495(16) -0.0137(13) 0.0031(12) 0.0096(12)
C14 0.0200(12) 0.0406(14) 0.0356(13) -0.0061(11) -0.0010(10) 0.0063(10)
C15 0.0168(11) 0.0443(14) 0.0318(12) -0.0052(11) 0.0001(9) 0.0020(10)
C16 0.0339(15) 0.078(2) 0.0312(14) -0.0159(14) 0.0038(11) -0.0070(14)
C17 0.0338(14) 0.0451(14) 0.0239(12) -0.0046(11) -0.0005(10) -0.0049(11)
C18 0.0383(15) 0.0508(16) 0.0294(13) -0.0078(12) 0.0048(11) 0.0024(12)
C19 0.0514(17) 0.0397(14) 0.0249(12) -0.0053(11) 0.0012(12) -0.0019(12)
C20 0.0417(15) 0.0334(13) 0.0236(12) -0.0041(10) -0.0059(10) -0.0093(11)
C21 0.0328(13) 0.0284(12) 0.0232(11) 0.0033(10) -0.0025(10) -0.0021(10)
C22 0.0323(13) 0.0323(12) 0.0225(11) -0.0057(10) -0.0012(9) -0.0016(10)
C23 0.0325(13) 0.0361(13) 0.0260(12) -0.0042(10) -0.0048(10) -0.0068(10)
C24 0.0201(11) 0.0332(12) 0.0260(12) 0.0016(10) 0.0003(9) 0.0013(9)
C25 0.0193(11) 0.0286(11) 0.0232(11) 0.0042(9) 0.0010(9) 0.0007(9)
C26 0.0283(12) 0.0262(11) 0.0283(12) 0.0078(10) 0.0023(10) 0.0031(9)
C27 0.0335(13) 0.0218(11) 0.0328(12) 0.0026(10) 0.0031(10) 0.0009(10)
C28 0.0220(11) 0.0233(11) 0.0300(12) 0.0002(9) 0.0015(9) -0.0031(9)
C29 0.0295(13) 0.0276(12) 0.0308(12) -0.0012(10) 0.0011(10) -0.0015(10)
C30 0.0362(14) 0.0306(12) 0.0236(11) 0.0006(10) -0.0057(10) -0.0052(10)
C31 0.0212(11) 0.0280(11) 0.0253(11) 0.0024(9) -0.0031(9) -0.0028(9)
C32 0.0254(12) 0.0287(11) 0.0277(11) 0.0074(10) -0.0056(9) -0.0032(9)
C33 0.0295(12) 0.0208(10) 0.0336(12) 0.0008(9) -0.0020(10) -0.0017(9)
C34 0.0236(12) 0.0254(11) 0.0256(11) 0.0001(9) -0.0007(9) -0.0009(9)
C35 0.0313(13) 0.0278(12) 0.0295(12) 0.0015(10) 0.0017(10) -0.0041(10)
C36 0.0159(10) 0.0235(10) 0.0269(11) 0.0025(9) -0.0003(9) -0.0007(8)
C37 0.0184(10) 0.0233(10) 0.0254(11) 0.0022(9) -0.0005(9) -0.0013(8)
C38 0.0283(13) 0.0336(13) 0.0265(12) -0.0037(10) 0.0027(10) -0.0025(10)
C39 0.0274(12) 0.0273(11) 0.0243(11) -0.0005(9) 0.0006(9) 0.0002(9)
C40 0.0295(13) 0.0326(12) 0.0249(12) -0.0023(10) 0.0060(10) 0.0032(10)
C41 0.0382(14) 0.0378(14) 0.0250(12) -0.0078(11) 0.0041(10) 0.0005(11)
C42 0.0342(14) 0.0460(15) 0.0290(12) -0.0117(12) -0.0040(10) -0.0006(12)
C43 0.0311(14) 0.0423(14) 0.0315(13) -0.0087(11) -0.0026(11) 0.0058(11)
C44 0.0334(13) 0.0396(14) 0.0270(12) -0.0115(11) -0.0014(10) 0.0044(11)
C45 0.074(2) 0.0234(12) 0.0396(15) 0.0099(11) 0.0016(14) 0.0002(13)
C46 0.118(3) 0.0363(17) 0.048(2) 0.0175(15) 0.001(2) -0.008(2)
C47 0.097(3) 0.0362(17) 0.0507(19) 0.0070(15) -0.0046(19) 0.0249(18)
C48 0.076(2) 0.0360(16) 0.0503(19) 0.0073(15) 0.0024(17) -0.0198(16)
C49 0.079(2) 0.0250(13) 0.0394(15) 0.0104(12) -0.0057(14) 0.0045(13)
C50 0.145(4) 0.0298(16) 0.046(2) 0.0164(15) -0.012(2) -0.003(2)
C51 0.096(3) 0.0438(19) 0.052(2) -0.0008(17) -0.010(2) 0.035(2)
C52 0.099(3) 0.0406(18) 0.0454(19) 0.0043(16) -0.0041(19) -0.0294(19)
C53 0.081(2) 0.071(2) 0.0349(15) -0.0247(15) 0.0050(15) -0.0072(18)
C54 0.0462(16) 0.0585(18) 0.0329(14) -0.0249(13) 0.0016(12) 0.0023(13)
C55 0.076(5) 0.097(5) 0.040(4) -0.032(4) -0.001(4) 0.019(4)
C56 0.075(5) 0.102(6) 0.054(4) -0.042(5) 0.003(4) 0.017(4)
C57 0.089(5) 0.088(5) 0.056(4) -0.041(4) 0.002(4) 0.001(4)
C58 0.074(4) 0.091(4) 0.045(3) -0.043(3) -0.004(3) 0.026(3)
C59 0.104(4) 0.065(3) 0.055(3) -0.040(3) 0.021(3) -0.020(3)
C60 0.077(4) 0.088(4) 0.031(2) -0.023(2) -0.008(3) 0.009(3)
C61 0.061(3) 0.096(4) 0.048(3) -0.039(3) 0.006(3) -0.019(3)
C62 0.076(4) 0.097(4) 0.073(4) -0.054(3) 0.011(3) 0.001(3)
C63 0.095(4) 0.118(5) 0.043(3) -0.035(3) 0.020(3) -0.039(4)
C64 0.095(6) 0.070(5) 0.049(5) -0.033(4) -0.003(4) 0.013(4)
C65 0.088(5) 0.099(6) 0.056(5) -0.051(4) -0.010(4) 0.000(5)
C66 0.106(6) 0.086(5) 0.045(4) -0.023(4) 0.005(5) 0.013(5)
C67 0.073(9) 0.028(7) 0.049(10) 0.014(8) 0.001(8) -0.004(8)
C68 0.072(9) 0.027(8) 0.049(10) 0.015(9) 0.000(7) -0.005(8)
C69 0.070(9) 0.025(8) 0.049(10) 0.015(8) 0.001(8) -0.006(8)
C70 0.087(16) 0.033(9) 0.053(14) 0.014(11) -0.007(14) 0.017(13)
C71 0.088(13) 0.023(11) 0.055(14) 0.021(12) 0.011(12) -0.001(12)
C72 0.070(13) 0.050(14) 0.055(14) 0.019(13) 0.004(12) 0.001(13)
O81 0.100(8) 0.103(6) 0.102(7) -0.022(5) -0.014(5) 0.019(5)
O82 0.103(7) 0.095(7) 0.077(4) 0.017(4) 0.005(4) 0.053(5)
C81 0.080(5) 0.093(5) 0.073(5) 0.005(4) -0.005(4) 0.036(5)
C82 0.119(11) 0.123(9) 0.086(8) 0.016(7) 0.035(7) 0.003(8)
C83 0.076(9) 0.086(7) 0.084(7) 0.006(6) 0.000(7) 0.032(6)
C84 0.070(5) 0.063(5) 0.091(6) 0.012(4) 0.023(5) 0.009(4)
O91 0.069(6) 0.064(4) 0.153(10) -0.018(5) -0.030(6) 0.019(4)
O92 0.055(4) 0.071(5) 0.108(6) 0.000(4) 0.005(4) 0.023(4)
C91 0.048(4) 0.070(5) 0.122(8) 0.007(6) 0.001(5) 0.022(5)
C92 0.076(8) 0.087(8) 0.116(10) -0.022(8) 0.020(9) -0.003(6)
C93 0.072(6) 0.089(6) 0.103(7) -0.004(6) -0.007(6) 0.024(5)
C94 0.077(6) 0.109(7) 0.090(6) -0.005(5) 0.000(5) 0.016(6)

loop_
_atom_type_symbol
_atom_type_scat_dispersion_real
_atom_type_scat_dispersion_imag
_atom_type_scat_Cromer_Mann_a1
_atom_type_scat_Cromer_Mann_b1
_atom_type_scat_Cromer_Mann_a2
_atom_type_scat_Cromer_Mann_b2
_atom_type_scat_Cromer_Mann_a3
_atom_type_scat_Cromer_Mann_b3
_atom_type_scat_Cromer_Mann_a4
_atom_type_scat_Cromer_Mann_b4
_atom_type_scat_Cromer_Mann_c
_atom_type_scat_source
C 0.0033 0.0016 2.3100 20.8439 1.0200 10.2075 1.5886 0.5687 0.8650 51.6512 0.2156 'International Tables Vol C 4.2.6.8 and 6.1.1.4'
H 0.0000 0.0000 0.4930 10.5109 0.3229 26.1257 0.1402 3.1424 0.0408 57.7998 0.0030 'International Tables Vol C 4.2.6.8 and 6.1.1.4'
N 0.0061 0.0033 12.2126 0.0057 3.1322 9.8933 2.0125 28.9975 1.1663 0.5826 -11.5290 'International Tables Vol C 4.2.6.8 and 6.1.1.4'
O 0.0106 0.0060 3.0485 13.2771 2.2868 5.7011 1.5463 0.3239 0.8670 32.9089 0.2508 'International Tables Vol C 4.2.6.8 and 6.1.1.4'
S 0.1246 0.1234 6.9053 1.4679 5.2034 22.2151 1.4379 0.2536 1.5863 56.1720 0.8669 'International Tables Vol C 4.2.6.8 and 6.1.1.4'

loop_
_geom_angle_atom_site_label_1
_geom_angle_site_symmetry_1
_geom_angle_atom_site_label_2
_geom_angle_site_symmetry_2
_geom_angle_atom_site_label_3
_geom_angle_site_symmetry_3
_geom_angle
_geom_angle_publ_flag
C26 . S1 . C45 . 109.17(12) yes
C32 . S2 . C49 . 109.87(12) yes
C27 . S3 . C45 . 115.6(5) yes
C33 . S4 . C49 . 115.8(4) yes
C1 . N1 . C2 . 118.2(2) yes
C1 . N1 . C13 . 115.6(2) yes
C2 . N1 . C13 . 126.1(2) yes
C7 . N2 . C8 . 125.4(2) yes
C7 . N2 . C16 . 116.2(2) yes
C8 . N2 . C16 . 118.4(2) yes
C23 . N3 . C24 . 117.54(19) yes
C23 . N3 . C35 . 116.81(19) yes
C24 . N3 . C35 . 125.16(19) yes
C29 . N4 . C30 . 124.9(2) yes
C29 . N4 . C38 . 117.40(19) yes
C30 . N4 . C38 . 117.63(19) yes
N1 . C1 . C43 . 111.9(2) yes
N1 . C1 . H11 . 110.1 no
C43 . C1 . H11 . 109.6 no
N1 . C1 . H12 . 108.3 no
C43 . C1 . H12 . 107.9 no
H11 . C1 . H12 . 108.9 no
N1 . C2 . O1 . 121.9(3) yes
N1 . C2 . C3 . 116.2(2) yes
O1 . C2 . C3 . 121.8(3) yes
C2 . C3 . C4 . 119.6(2) yes
C2 . C3 . C14 . 119.7(2) yes
C4 . C3 . C14 . 120.6(2) yes
C3 . C4 . C5 . 119.8(3) yes
C3 . C4 . H41 . 119.9 no
C5 . C4 . H41 . 120.3 no
C4 . C5 . C6 . 120.8(3) yes
C4 . C5 . H51 . 119.7 no
C6 . C5 . H51 . 119.4 no
C5 . C6 . C7 . 120.8(2) yes
C5 . C6 . C15 . 120.4(2) yes
C7 . C6 . C15 . 118.8(2) yes
C6 . C7 . N2 . 117.6(2) yes
C6 . C7 . O3 . 121.4(3) yes
N2 . C7 . O3 . 121.0(2) yes
N2 . C8 . O4 . 121.2(3) yes
N2 . C8 . C9 . 116.3(2) yes
O4 . C8 . C9 . 122.4(3) yes
C8 . C9 . C10 . 119.7(3) yes
C8 . C9 . C15 . 120.3(2) yes
C10 . C9 . C15 . 120.0(2) yes
C9 . C10 . C11 . 120.3(3) yes
C9 . C10 . H101 . 120.0 no
C11 . C10 . H101 . 119.7 no
C10 . C11 . C12 . 120.1(3) yes
C10 . C11 . H111 . 120.5 no
C12 . C11 . H111 . 119.4 no
C11 . C12 . C13 . 119.6(3) yes
C11 . C12 . C14 . 120.8(3) yes
C13 . C12 . C14 . 119.5(2) yes
C12 . C13 . N1 . 116.9(2) yes
C12 . C13 . O2 . 121.8(3) yes
N1 . C13 . O2 . 121.3(3) yes
C3 . C14 . C12 . 121.5(2) yes
C3 . C14 . C15 . 119.5(2) yes
C12 . C14 . C15 . 118.9(2) yes
C14 . C15 . C6 . 118.7(2) yes
C14 . C15 . C9 . 119.8(2) yes
C6 . C15 . C9 . 121.4(2) yes
N2 . C16 . C17 . 113.4(2) yes
N2 . C16 . H161 . 108.0 no
C17 . C16 . H161 . 108.2 no
N2 . C16 . H162 . 108.9 no
C17 . C16 . H162 . 109.0 no
H161 . C16 . H162 . 109.3 no
C16 . C17 . C18 . 118.7(2) yes
C16 . C17 . C22 . 121.8(2) yes
C18 . C17 . C22 . 119.5(2) yes
C17 . C18 . C19 . 121.2(2) yes
C17 . C18 . H181 . 119.3 no
C19 . C18 . H181 . 119.5 no
C18 . C19 . C20 . 117.6(2) yes
C18 . C19 . C53 . 120.6(3) yes
C20 . C19 . C53 . 121.8(3) yes
C19 . C20 . C21 . 122.0(2) yes
C19 . C20 . H201 . 119.0 no
C21 . C20 . H201 . 119.0 no
C20 . C21 . C22 . 119.0(2) yes
C20 . C21 . C23 . 119.8(2) yes
C22 . C21 . C23 . 121.1(2) yes
C21 . C22 . C17 . 120.6(2) yes
C21 . C22 . H221 . 120.2 no
C17 . C22 . H221 . 119.2 no
C21 . C23 . N3 . 112.46(19) yes
C21 . C23 . H231 . 108.8 no
N3 . C23 . H231 . 109.0 no
C21 . C23 . H232 . 108.6 no
N3 . C23 . H232 . 108.6 no
H231 . C23 . H232 . 109.3 no
N3 . C24 . O5 . 119.4(2) yes
N3 . C24 . C25 . 118.1(2) yes
O5 . C24 . C25 . 122.5(2) yes
C24 . C25 . C26 . 121.6(2) yes
C24 . C25 . C36 . 118.6(2) yes
C26 . C25 . C36 . 119.8(2) yes
C25 . C26 . S1 . 121.68(18) yes
C25 . C26 . C27 . 117.4(2) yes
S1 . C26 . C27 . 120.90(17) yes
C25 . C26 . H261 . 121.2 no
C27 . C26 . H261 . 121.4 no
S3 . C27 . C26 . 101.3(3) yes
S3 . C27 . C28 . 136.1(4) yes
C26 . C27 . C28 . 122.6(2) yes
C26 . C27 . H271 . 118.7 no
C28 . C27 . H271 . 118.8 no
C27 . C28 . C29 . 118.4(2) yes
C27 . C28 . C37 . 120.8(2) yes
C29 . C28 . C37 . 120.7(2) yes
C28 . C29 . N4 . 116.0(2) yes
C28 . C29 . O7 . 122.6(2) yes
N4 . C29 . O7 . 121.4(2) yes
N4 . C30 . O8 . 119.1(2) yes
N4 . C30 . C31 . 118.6(2) yes
O8 . C30 . C31 . 122.3(2) yes
C30 . C31 . C32 . 121.3(2) yes
C30 . C31 . C37 . 118.3(2) yes
C32 . C31 . C37 . 120.3(2) yes
S2 . C32 . C31 . 121.88(18) yes
S2 . C32 . C33 . 120.79(18) yes
C31 . C32 . C33 . 117.3(2) yes
C31 . C32 . H321 . 121.3 no
C33 . C32 . H321 . 121.4 no
S4 . C33 . C32 . 102.5(3) yes
S4 . C33 . C34 . 135.2(3) yes
C32 . C33 . C34 . 122.2(2) yes
C32 . C33 . H331 . 119.2 no
C34 . C33 . H331 . 118.6 no
C33 . C34 . C35 . 118.6(2) yes
C33 . C34 . C36 . 121.1(2) yes
C35 . C34 . C36 . 120.4(2) yes
C34 . C35 . N3 . 116.2(2) yes
C34 . C35 . O6 . 122.9(2) yes
N3 . C35 . O6 . 120.8(2) yes
C25 . C36 . C34 . 121.2(2) yes
C25 . C36 . C37 . 121.1(2) yes
C34 . C36 . C37 . 117.6(2) yes
C31 . C37 . C28 . 121.0(2) yes
C31 . C37 . C36 . 121.2(2) yes
C28 . C37 . C36 . 117.8(2) yes
N4 . C38 . C39 . 113.62(19) yes
N4 . C38 . H381 . 108.8 no
C39 . C38 . H381 . 108.2 no
N4 . C38 . H382 . 108.7 no
C39 . C38 . H382 . 108.2 no
H381 . C38 . H382 . 109.3 no
C38 . C39 . C40 . 120.0(2) yes
C38 . C39 . C44 . 121.0(2) yes
C40 . C39 . C44 . 119.0(2) yes
C39 . C40 . C41 . 121.7(2) yes
C39 . C40 . H401 . 119.1 no
C41 . C40 . H401 . 119.2 no
C40 . C41 . C42 . 117.8(2) yes
C40 . C41 . C54 . 122.0(2) yes
C42 . C41 . C54 . 120.1(2) yes
C41 . C42 . C43 . 121.5(2) yes
C41 . C42 . H421 . 119.3 no
C43 . C42 . H421 . 119.2 no
C1 . C43 . C42 . 119.5(2) yes
C1 . C43 . C44 . 121.3(2) yes
C42 . C43 . C44 . 119.2(2) yes
C43 . C44 . C39 . 120.8(2) yes
C43 . C44 . H441 . 119.7 no
C39 . C44 . H441 . 119.4 no
S1 . C45 . C46 . 99.2(2) yes
S1 . C45 . C47 . 113.9(2) yes
C46 . C45 . C47 . 107.5(3) yes
S1 . C45 . C48 . 111.9(2) yes
C46 . C45 . C48 . 109.6(3) yes
C47 . C45 . C48 . 113.6(3) yes
S3 . C45 . C67 . 97.2(18) yes
S3 . C45 . C68 . 110.8(17) yes
S1 . C45 . C69 . 70.3(15) yes
S3 . C45 . C69 . 110.0(15) yes
C67 . C45 . C68 . 111(2) yes
C67 . C45 . C69 . 105(3) yes
C68 . C45 . C69 . 121(2) yes
C45 . C46 . H461 . 109.5 no
C45 . C46 . H462 . 109.5 no
H461 . C46 . H462 . 109.4 no
C45 . C46 . H463 . 109.5 no
H461 . C46 . H463 . 109.5 no
H462 . C46 . H463 . 109.5 no
C45 . C47 . H471 . 109.5 no
C45 . C47 . H472 . 109.5 no
H471 . C47 . H472 . 109.5 no
C45 . C47 . H473 . 109.4 no
H471 . C47 . H473 . 109.5 no
H472 . C47 . H473 . 109.5 no
C45 . C48 . H481 . 109.5 no
C45 . C48 . H482 . 109.5 no
H481 . C48 . H482 . 109.4 no
C45 . C48 . H483 . 109.5 no
H481 . C48 . H483 . 109.5 no
H482 . C48 . H483 . 109.5 no
S2 . C49 . C50 . 98.7(2) yes
S2 . C49 . C51 . 111.5(2) yes
C50 . C49 . C51 . 109.5(3) yes
S2 . C49 . C52 . 113.4(2) yes
C50 . C49 . C52 . 108.1(3) yes
C51 . C49 . C52 . 114.4(3) yes
S4 . C49 . C70 . 90.0(13) yes
S4 . C49 . C71 . 114.0(14) yes
S4 . C49 . C72 . 110.1(14) yes
C70 . C49 . C71 . 105.3(20) yes
C70 . C49 . C72 . 108(2) yes
C71 . C49 . C72 . 124(2) yes
C49 . C50 . H501 . 109.5 no
C49 . C50 . H502 . 109.5 no
H501 . C50 . H502 . 109.5 no
C49 . C50 . H503 . 109.5 no
H501 . C50 . H503 . 109.5 no
H502 . C50 . H503 . 109.5 no
C49 . C51 . H511 . 109.4 no
C49 . C51 . H512 . 109.4 no
H511 . C51 . H512 . 109.5 no
C49 . C51 . H513 . 109.5 no
H511 . C51 . H513 . 109.5 no
H512 . C51 . H513 . 109.5 no
C49 . C52 . H521 . 109.5 no
C49 . C52 . H522 . 109.5 no
H521 . C52 . H522 . 109.5 no
C49 . C52 . H523 . 109.5 no
H521 . C52 . H523 . 109.5 no
H522 . C52 . H523 . 109.5 no
C19 . C53 . C55 . 106.1(4) yes
C19 . C53 . C56 . 118.5(5) yes
C55 . C53 . C56 . 114.9(6) yes
C19 . C53 . C57 . 105.8(4) yes
C55 . C53 . C57 . 95.2(6) yes
C56 . C53 . C57 . 113.5(7) yes
C19 . C53 . C61 . 118.1(3) yes
C19 . C53 . C62 . 107.9(3) yes
C61 . C53 . C62 . 107.4(5) yes
C19 . C53 . C63 . 107.7(3) yes
C61 . C53 . C63 . 113.9(4) yes
C62 . C53 . C63 . 100.0(5) yes
C41 . C54 . C58 . 113.6(3) yes
C41 . C54 . C59 . 107.5(3) yes
C58 . C54 . C59 . 106.8(5) yes
C41 . C54 . C60 . 110.8(3) yes
C58 . C54 . C60 . 109.1(4) yes
C59 . C54 . C60 . 108.9(5) yes
C41 . C54 . C64 . 110.9(5) yes
C41 . C54 . C65 . 113.8(4) yes
C64 . C54 . C65 . 112.7(7) yes
C41 . C54 . C66 . 104.4(4) yes
C64 . C54 . C66 . 107.8(7) yes
C65 . C54 . C66 . 106.6(7) yes
C53 . C55 . H551 . 109.5 no
C53 . C55 . H552 . 109.5 no
H551 . C55 . H552 . 109.5 no
C53 . C55 . H553 . 109.5 no
H551 . C55 . H553 . 109.5 no
H552 . C55 . H553 . 109.4 no
C53 . C56 . H561 . 109.5 no
C53 . C56 . H562 . 109.5 no
H561 . C56 . H562 . 109.5 no
C53 . C56 . H563 . 109.4 no
H561 . C56 . H563 . 109.4 no
H562 . C56 . H563 . 109.4 no
C53 . C57 . H571 . 109.5 no
C53 . C57 . H572 . 109.5 no
H571 . C57 . H572 . 109.5 no
C53 . C57 . H573 . 109.5 no
H571 . C57 . H573 . 109.5 no
H572 . C57 . H573 . 109.5 no
C54 . C58 . H581 . 109.4 no
C54 . C58 . H582 . 109.5 no
H581 . C58 . H582 . 109.5 no
C54 . C58 . H583 . 109.5 no
H581 . C58 . H583 . 109.5 no
H582 . C58 . H583 . 109.5 no
C54 . C59 . H591 . 109.4 no
C54 . C59 . H592 . 109.4 no
H591 . C59 . H592 . 109.4 no
C54 . C59 . H593 . 109.5 no
H591 . C59 . H593 . 109.5 no
H592 . C59 . H593 . 109.5 no
C54 . C60 . H601 . 109.4 no
C54 . C60 . H602 . 109.4 no
H601 . C60 . H602 . 109.5 no
C54 . C60 . H603 . 109.5 no
H601 . C60 . H603 . 109.5 no
H602 . C60 . H603 . 109.5 no
C53 . C61 . H611 . 109.4 no
C53 . C61 . H612 . 109.4 no
H611 . C61 . H612 . 109.5 no
C53 . C61 . H613 . 109.5 no
H611 . C61 . H613 . 109.5 no
H612 . C61 . H613 . 109.5 no
C53 . C62 . H621 . 109.5 no
C53 . C62 . H622 . 109.5 no
H621 . C62 . H622 . 109.5 no
C53 . C62 . H623 . 109.5 no
H621 . C62 . H623 . 109.5 no
H622 . C62 . H623 . 109.5 no
C53 . C63 . H631 . 109.4 no
C53 . C63 . H632 . 109.5 no
H631 . C63 . H632 . 109.5 no
C53 . C63 . H633 . 109.5 no
H631 . C63 . H633 . 109.5 no
H632 . C63 . H633 . 109.5 no
C54 . C64 . H641 . 109.5 no
C54 . C64 . H642 . 109.5 no
H641 . C64 . H642 . 109.5 no
C54 . C64 . H643 . 109.5 no
H641 . C64 . H643 . 109.5 no
H642 . C64 . H643 . 109.5 no
C54 . C65 . H651 . 109.5 no
C54 . C65 . H652 . 109.5 no
H651 . C65 . H652 . 109.6 no
C54 . C65 . H653 . 109.4 no
H651 . C65 . H653 . 109.4 no
H652 . C65 . H653 . 109.4 no
C54 . C66 . H661 . 109.5 no
C54 . C66 . H662 . 109.5 no
H661 . C66 . H662 . 109.4 no
C54 . C66 . H663 . 109.5 no
H661 . C66 . H663 . 109.5 no
H662 . C66 . H663 . 109.4 no
C45 . C67 . H671 . 109.4 no
C45 . C67 . H672 . 109.6 no
H671 . C67 . H672 . 109.5 no
C45 . C67 . H673 . 109.4 no
H671 . C67 . H673 . 109.4 no
H672 . C67 . H673 . 109.5 no
C45 . C68 . H681 . 109.4 no
C45 . C68 . H682 . 109.4 no
H681 . C68 . H682 . 109.3 no
C45 . C68 . H683 . 109.6 no
H681 . C68 . H683 . 109.6 no
H682 . C68 . H683 . 109.5 no
C45 . C69 . H691 . 109.5 no
C45 . C69 . H692 . 109.5 no
H691 . C69 . H692 . 109.7 no
C45 . C69 . H693 . 109.3 no
H691 . C69 . H693 . 109.4 no
H692 . C69 . H693 . 109.4 no
C49 . C70 . H701 . 109.5 no
C49 . C70 . H702 . 109.3 no
H701 . C70 . H702 . 109.3 no
C49 . C70 . H703 . 109.6 no
H701 . C70 . H703 . 109.7 no
H702 . C70 . H703 . 109.5 no
C49 . C71 . H711 . 109.5 no
C49 . C71 . H712 . 109.3 no
H711 . C71 . H712 . 109.4 no
C49 . C71 . H713 . 109.5 no
H711 . C71 . H713 . 109.7 no
H712 . C71 . H713 . 109.4 no
C49 . C72 . H721 . 109.4 no
C49 . C72 . H722 . 109.7 no
H721 . C72 . H722 . 109.7 no
C49 . C72 . H723 . 109.3 no
H721 . C72 . H723 . 109.2 no
H722 . C72 . H723 . 109.5 no
C81 . O82 . C83 . 111.7(11) yes
O82 . C81 . O81 . 124.5(10) yes
O82 . C81 . C82 . 112.3(9) yes
O81 . C81 . C82 . 122.9(10) yes
C81 . C82 . H821 . 109.5 no
C81 . C82 . H822 . 109.4 no
H821 . C82 . H822 . 109.4 no
C81 . C82 . H823 . 109.6 no
H821 . C82 . H823 . 109.6 no
H822 . C82 . H823 . 109.5 no
O82 . C83 . C84 . 107.3(10) yes
O82 . C83 . H831 . 109.9 no
C84 . C83 . H831 . 110.1 no
O82 . C83 . H832 . 109.9 no
C84 . C83 . H832 . 110.0 no
H831 . C83 . H832 . 109.5 no
C83 . C84 . H841 . 109.5 no
C83 . C84 . H842 . 109.5 no
H841 . C84 . H842 . 109.5 no
C83 . C84 . H843 . 109.5 no
H841 . C84 . H843 . 109.5 no
H842 . C84 . H843 . 109.4 no
C91 . O92 . C93 . 115.6(10) yes
O92 . C91 . O91 . 122.9(11) yes
O92 . C91 . C92 . 107.5(12) yes
O91 . C91 . C92 . 129.5(12) yes
C91 . C92 . H921 . 109.4 no
C91 . C92 . H922 . 109.3 no
H921 . C92 . H922 . 109.4 no
C91 . C92 . H923 . 109.4 no
H921 . C92 . H923 . 109.7 no
H922 . C92 . H923 . 109.6 no
O92 . C93 . C94 . 110.0(8) yes
O92 . C93 . H931 . 109.3 no
C94 . C93 . H931 . 109.4 no
O92 . C93 . H932 . 109.3 no
C94 . C93 . H932 . 109.4 no
H931 . C93 . H932 . 109.5 no
C93 . C94 . H941 . 109.3 no
C93 . C94 . H942 . 109.4 no
H941 . C94 . H942 . 109.5 no
C93 . C94 . H943 . 109.4 no
H941 . C94 . H943 . 109.5 no
H942 . C94 . H943 . 109.6 no
C52 . H522 . H712 . 125.2 no
C71 . H712 . H522 . 118.1 no

loop_
_geom_bond_atom_site_label_1
_geom_bond_site_symmetry_1
_geom_bond_atom_site_label_2
_geom_bond_site_symmetry_2
_geom_bond_distance
_geom_bond_publ_flag
S1 . C26 . 1.745(2) yes
S1 . C45 . 1.864(3) yes
S2 . C32 . 1.755(2) yes
S2 . C49 . 1.867(3) yes
S3 . C27 . 1.784(9) yes
S3 . C45 . 1.931(10) yes
S4 . C33 . 1.785(8) yes
S4 . C49 . 1.945(9) yes
O1 . C2 . 1.207(3) yes
O2 . C13 . 1.211(3) yes
O3 . C7 . 1.212(3) yes
O4 . C8 . 1.210(3) yes
O5 . C24 . 1.217(3) yes
O6 . C35 . 1.215(3) yes
O7 . C29 . 1.214(3) yes
O8 . C30 . 1.215(3) yes
N1 . C1 . 1.474(3) yes
N1 . C2 . 1.385(4) yes
N1 . C13 . 1.387(4) yes
N2 . C7 . 1.395(4) yes
N2 . C8 . 1.391(4) yes
N2 . C16 . 1.478(3) yes
N3 . C23 . 1.469(3) yes
N3 . C24 . 1.406(3) yes
N3 . C35 . 1.391(3) yes
N4 . C29 . 1.385(3) yes
N4 . C30 . 1.399(3) yes
N4 . C38 . 1.471(3) yes
C1 . C43 . 1.509(4) yes
C1 . H11 . 0.944 no
C1 . H12 . 0.962 no
C2 . C3 . 1.502(4) yes
C3 . C4 . 1.368(4) yes
C3 . C14 . 1.410(4) yes
C4 . C5 . 1.406(4) yes
C4 . H41 . 0.950 no
C5 . C6 . 1.373(4) yes
C5 . H51 . 0.949 no
C6 . C7 . 1.490(4) yes
C6 . C15 . 1.410(4) yes
C8 . C9 . 1.487(4) yes
C9 . C10 . 1.368(4) yes
C9 . C15 . 1.409(4) yes
C10 . C11 . 1.419(4) yes
C10 . H101 . 0.953 no
C11 . C12 . 1.368(4) yes
C11 . H111 . 0.949 no
C12 . C13 . 1.496(4) yes
C12 . C14 . 1.401(4) yes
C14 . C15 . 1.416(3) yes
C16 . C17 . 1.505(4) yes
C16 . H161 . 0.957 no
C16 . H162 . 0.945 no
C17 . C18 . 1.392(4) yes
C17 . C22 . 1.377(3) yes
C18 . C19 . 1.389(4) yes
C18 . H181 . 0.952 no
C19 . C20 . 1.383(4) yes
C19 . C53 . 1.530(4) yes
C20 . C21 . 1.387(3) yes
C20 . H201 . 0.954 no
C21 . C22 . 1.379(3) yes
C21 . C23 . 1.505(4) yes
C22 . H221 . 0.946 no
C23 . H231 . 0.952 no
C23 . H232 . 0.950 no
C24 . C25 . 1.467(3) yes
C25 . C26 . 1.406(3) yes
C25 . C36 . 1.424(3) yes
C26 . C27 . 1.411(3) yes
C26 . H261 . 0.950 no
C27 . C28 . 1.370(3) yes
C27 . H271 . 0.948 no
C28 . C29 . 1.486(3) yes
C28 . C37 . 1.407(3) yes
C30 . C31 . 1.468(3) yes
C31 . C32 . 1.407(3) yes
C31 . C37 . 1.420(3) yes
C32 . C33 . 1.418(3) yes
C32 . H321 . 0.946 no
C33 . C34 . 1.374(3) yes
C33 . H331 . 0.946 no
C34 . C35 . 1.480(3) yes
C34 . C36 . 1.414(3) yes
C36 . C37 . 1.406(3) yes
C38 . C39 . 1.505(3) yes
C38 . H381 . 0.951 no
C38 . H382 . 0.951 no
C39 . C40 . 1.389(3) yes
C39 . C44 . 1.382(3) yes
C40 . C41 . 1.389(4) yes
C40 . H401 . 0.952 no
C41 . C42 . 1.391(4) yes
C41 . C54 . 1.537(3) yes
C42 . C43 . 1.388(3) yes
C42 . H421 . 0.955 no
C43 . C44 . 1.383(4) yes
C44 . H441 . 0.948 no
C45 . C46 . 1.536(4) yes
C45 . C47 . 1.516(4) yes
C45 . C48 . 1.520(4) yes
C45 . C67 . 1.412(10) yes
C45 . C68 . 1.526(10) yes
C45 . C69 . 1.525(10) yes
C46 . H461 . 0.950 no
C46 . H462 . 0.950 no
C46 . H463 . 0.950 no
C47 . H471 . 0.950 no
C47 . H472 . 0.950 no
C47 . H473 . 0.950 no
C48 . H481 . 0.950 no
C48 . H482 . 0.950 no
C48 . H483 . 0.950 no
C49 . C50 . 1.539(4) yes
C49 . C51 . 1.520(5) yes
C49 . C52 . 1.520(4) yes
C49 . C70 . 1.538(10) yes
C49 . C71 . 1.518(10) yes
C49 . C72 . 1.524(10) yes
C50 . H501 . 0.950 no
C50 . H502 . 0.950 no
C50 . H503 . 0.950 no
C51 . H511 . 0.950 no
C51 . H512 . 0.950 no
C51 . H513 . 0.950 no
C52 . H521 . 0.950 no
C52 . H522 . 0.950 no
C52 . H523 . 0.950 no
C53 . C55 . 1.606(9) yes
C53 . C56 . 1.399(9) yes
C53 . C57 . 1.581(10) yes
C53 . C61 . 1.416(6) yes
C53 . C62 . 1.600(8) yes
C53 . C63 . 1.555(7) yes
C54 . C58 . 1.513(7) yes
C54 . C59 . 1.560(7) yes
C54 . C60 . 1.493(6) yes
C54 . C64 . 1.495(10) yes
C54 . C65 . 1.526(9) yes
C54 . C66 . 1.560(9) yes
C55 . H551 . 0.950 no
C55 . H552 . 0.950 no
C55 . H553 . 0.950 no
C56 . H561 . 0.950 no
C56 . H562 . 0.950 no
C56 . H563 . 0.951 no
C57 . H571 . 0.950 no
C57 . H572 . 0.950 no
C57 . H573 . 0.950 no
C58 . H581 . 0.950 no
C58 . H582 . 0.950 no
C58 . H583 . 0.950 no
C59 . H591 . 0.950 no
C59 . H592 . 0.950 no
C59 . H593 . 0.949 no
C60 . H601 . 0.950 no
C60 . H602 . 0.950 no
C60 . H603 . 0.949 no
C61 . H611 . 0.950 no
C61 . H612 . 0.950 no
C61 . H613 . 0.950 no
C62 . H621 . 0.950 no
C62 . H622 . 0.950 no
C62 . H623 . 0.950 no
C63 . H631 . 0.950 no
C63 . H632 . 0.950 no
C63 . H633 . 0.950 no
C64 . H641 . 0.950 no
C64 . H642 . 0.950 no
C64 . H643 . 0.950 no
C65 . H651 . 0.950 no
C65 . H652 . 0.949 no
C65 . H653 . 0.951 no
C66 . H661 . 0.950 no
C66 . H662 . 0.951 no
C66 . H663 . 0.950 no
C67 . H671 . 0.951 no
C67 . H672 . 0.949 no
C67 . H673 . 0.951 no
C68 . H681 . 0.951 no
C68 . H682 . 0.952 no
C68 . H683 . 0.948 no
C69 . H691 . 0.948 no
C69 . H692 . 0.949 no
C69 . H693 . 0.952 no
C70 . H701 . 0.950 no
C70 . H702 . 0.953 no
C70 . H703 . 0.947 no
C71 . H711 . 0.949 no
C71 . H712 . 0.952 no
C71 . H713 . 0.949 no
C72 . H721 . 0.951 no
C72 . H722 . 0.947 no
C72 . H723 . 0.952 no
O81 . C81 . 1.203(8) yes
O82 . C81 . 1.353(8) yes
O82 . C83 . 1.441(9) yes
C81 . C82 . 1.511(13) yes
C82 . H821 . 0.950 no
C82 . H822 . 0.951 no
C82 . H823 . 0.948 no
C83 . C84 . 1.492(14) yes
C83 . H831 . 0.949 no
C83 . H832 . 0.950 no
C84 . H841 . 0.950 no
C84 . H842 . 0.950 no
C84 . H843 . 0.950 no
O91 . C91 . 1.184(8) yes
O92 . C91 . 1.353(8) yes
O92 . C93 . 1.446(9) yes
C91 . C92 . 1.475(13) yes
C92 . H921 . 0.950 no
C92 . H922 . 0.951 no
C92 . H923 . 0.948 no
C93 . C94 . 1.487(13) yes
C93 . H931 . 0.950 no
C93 . H932 . 0.950 no
C94 . H941 . 0.950 no
C94 . H942 . 0.949 no
C94 . H943 . 0.949 no
H522 . H712 . 0.360 no
